data_4127847
loop_
_publ_author_name
'Siegelman, Rebecca L.'
'Milner, Phillip J.'
'Forse, Alexander C.'
'Lee, Jung-Hoon'
'Colwell, Kristen A.'
'Neaton, Jeffrey B.'
'Reimer, Jeffrey A.'
'Weston, Simon C.'
'Long, Jeffrey R.'

_publ_section_title
;
 Water Enables Efficient CO<sub>2</sub> Capture from Natural Gas Flue
 Emissions in an Oxidation-Resistant Diamine-Appended Metal-Organic
 Framework.
;
_journal_issue 33
_journal_name_full 'Journal of the American Chemical Society'
_journal_page_first 13171
_journal_page_last 13186
_journal_paper_doi 10.1021/jacs.9b05567
_journal_volume 141
_journal_year 2019
_chemical_formula_moiety 'C30.09 H36.96 N3.52 O6 Zn2'
_chemical_formula_sum 'C30.09 H36.96 N3.52 O6 Zn2'
_chemical_formula_weight 674.73
_chemical_name_common Zn2(dobpdc)(2-ampd)1.76(C7H8)0.79
_space_group_crystal_system trigonal
_space_group_IT_number 152
_space_group_name_Hall 'P 31 2"'
_space_group_name_H-M_alt 'P 31 2 1'
_symmetry_space_group_name_Hall 'P 31 2"'
_symmetry_space_group_name_H-M 'P 31 2 1'
_atom_sites_solution_hydrogens geom
_atom_sites_solution_primary 'dual space'
_atom_sites_solution_secondary difmap
_audit_creation_date 2019-01-08
_audit_creation_method
;
Olex2 1.2
(compiled May 18 2018 14:05:52 for OlexSys, GUI svn.r5506)
;
_cell_angle_alpha 90
_cell_angle_beta 90
_cell_angle_gamma 120
_cell_formula_units_Z 3
_cell_length_a 21.4691(5)
_cell_length_b 21.4691(5)
_cell_length_c 6.8480(2)
_cell_measurement_reflns_used 9949
_cell_measurement_temperature 100(2)
_cell_measurement_theta_max 31.386
_cell_measurement_theta_min 2.247
_cell_volume 2733.52(12)
_computing_cell_refinement 'SAINT V8.38A (Bruker-AXS, Madison WI, 2016)'
_computing_data_collection 'Bruker APEX3 Bruker-AXS, Madison WI'
_computing_data_reduction 'SAINT V8.38A (Bruker-AXS, Madison WI, 2016)'
_computing_molecular_graphics 'Olex2 (Dolomanov et al., 2009)'
_computing_publication_material 'Olex2 (Dolomanov et al., 2009)'
_computing_structure_refinement 'ShelXL (Sheldrick, 2015)'
_computing_structure_solution 'ShelXT (Sheldrick, 2015)'
_diffrn_ambient_temperature 100(2)
_diffrn_detector_area_resol_mean 7.39
_diffrn_measured_fraction_theta_full 0.998
_diffrn_measured_fraction_theta_max 0.999
_diffrn_measurement_device_type 'Bruker D8 with PHOTON II detector'
_diffrn_measurement_method '\f and \w shutterless scans'
_diffrn_radiation_monochromator 'silicon 111'
_diffrn_radiation_type synchrotron
_diffrn_radiation_wavelength 0.7288
_diffrn_reflns_av_R_equivalents 0.0743
_diffrn_reflns_av_unetI/netI 0.0342
_diffrn_reflns_Laue_measured_fraction_full 0.998
_diffrn_reflns_Laue_measured_fraction_max 0.999
_diffrn_reflns_limit_h_max 29
_diffrn_reflns_limit_h_min -29
_diffrn_reflns_limit_k_max 29
_diffrn_reflns_limit_k_min -29
_diffrn_reflns_limit_l_max 9
_diffrn_reflns_limit_l_min -9
_diffrn_reflns_number 53834
_diffrn_reflns_point_group_measured_fraction_full 0.999
_diffrn_reflns_point_group_measured_fraction_max 0.999
_diffrn_reflns_theta_full 25.930
_diffrn_reflns_theta_max 30.396
_diffrn_reflns_theta_min 1.945
_diffrn_source
;
Advanced Light Source, station 12.2.1
;
_diffrn_standards_number 0
_exptl_absorpt_coefficient_mu 1.451
_exptl_absorpt_correction_T_max 0.950
_exptl_absorpt_correction_T_min 0.885
_exptl_absorpt_correction_type multi-scan
_exptl_absorpt_process_details
;
SADABS-2016/2 (Bruker,2016) was used for absorption correction.
wR2(int) was 0.1138 before and 0.0686 after correction.
The Ratio of minimum to maximum transmission is 0.9313.
The \l/2 correction factor is Not present.
;
_exptl_crystal_colour colourless
_exptl_crystal_colour_primary colourless
_exptl_crystal_density_diffrn 1.240
_exptl_crystal_density_method 'not measured'
_exptl_crystal_description prism
_exptl_crystal_F_000 1062
_exptl_crystal_size_max 0.072
_exptl_crystal_size_mid 0.036
_exptl_crystal_size_min 0.036
_refine_diff_density_max 0.555
_refine_diff_density_min -0.593
_refine_diff_density_rms 0.082
_refine_ls_abs_structure_details
;
 Refined as an inversion twin.
;
_refine_ls_abs_structure_Flack 0.49(2)
_refine_ls_extinction_method none
_refine_ls_goodness_of_fit_ref 1.061
_refine_ls_hydrogen_treatment constr
_refine_ls_matrix_type full
_refine_ls_number_parameters 197
_refine_ls_number_reflns 5134
_refine_ls_number_restraints 204
_refine_ls_restrained_S_all 1.082
_refine_ls_R_factor_all 0.0474
_refine_ls_R_factor_gt 0.0371
_refine_ls_shift/su_max 0.001
_refine_ls_shift/su_mean 0.000
_refine_ls_structure_factor_coef Fsqd
_refine_ls_weighting_details 'w=1/[\s^2^(Fo^2^)+(0.0482P)^2^+1.8283P] where P=(Fo^2^+2Fc^2^)/3'
_refine_ls_weighting_scheme calc
_refine_ls_wR_factor_gt 0.0915
_refine_ls_wR_factor_ref 0.0973
_reflns_Friedel_coverage 0.863
_reflns_Friedel_fraction_full 0.999
_reflns_Friedel_fraction_max 1.000
_reflns_number_gt 4441
_reflns_number_total 5134
_reflns_threshold_expression 'I > 2\s(I)'
_cod_data_source_file ja9b05567_si_002.cif
_cod_data_source_block rls208s
_cod_depositor_comments
;
The following automatic conversions were performed:

'_atom_sites_solution_secondary' value 'diffmap' was changed to
'difmap'.

Automatic conversion script
Id: cif_fix_values 4973 2017-02-22 13:04:09Z antanas 
;
_cod_original_cell_volume 2733.52(15)
_cod_database_code 4127847
_shelx_shelxl_version_number 2016/6
_shelx_space_group_comment
;
The symmetry employed for this shelxl refinement is uniquely defined
by the following loop, which should always be used as a source of
symmetry information in preference to the above space-group names.
They are only intended as comments.
;
_shelx_estimated_absorpt_t_max 0.950
_shelx_estimated_absorpt_t_min 0.903
_olex2_refinement_description
;
1. Twinned data refinement
 Scales: 0.51(2)
 0.49(2)
2. Fixed Uiso
 At 1.2 times of:
  All C(H) groups, All C(H,H) groups, All C(H,H,H,H,H,H) groups, All N(H,H)
  groups, All N(H,H,H,H) groups
3. Restrained distances
 C18-C17
 1.5 with sigma of 0.02
 N1-C8B \\sim N1-C8A
 with sigma of 0.02
 C9A-C8A \\sim C9B-C8B
 with sigma of 0.02
 C9B-C13B \\sim C13B-C12B \\sim C12B-C11B \\sim C11B-C10B \\sim C9A-C13A \\sim
C13A-C12A \\sim C12A-
 C11A \\sim C11A-C10A
 with sigma of 0.02
 N2A-C9A \\sim N2B-C9B \\sim N2A-C10A \\sim N2B-C10B
 with sigma of 0.02
 C17-C16 \\sim C16-C15 \\sim C15-C14
 with sigma of 0.02
 C17-C15 \\sim C16-C14 \\sim C15-C15_$1 \\sim C14-C16_$1 \\sim C15_$1-C17
 with sigma of 0.02
 C17-C14 \\sim C16-C15_$1 \\sim C15-C16_$1
 with sigma of 0.02
4. Restrained planarity
 C14, C15, C15_$1, C16, C16_$1, C17, C18
 with sigma of 0.1
5. Uiso/Uaniso restraints and constraints
C14 \\sim C15 \\sim C16 \\sim C17 \\sim C18: within 2A with sigma of 0.01 and
sigma for terminal atoms of 0.02
6. Rigid body (RIGU) restrains
 N1, N2A, C8A, C9A, C10A, C11A, C12A, C13A
 with sigma for 1-2 distances of 0.004 and sigma for 1-3 distances of 0.004
 N1, N2B, C8B, C9B, C10B, C11B, C12B, C13B
 with sigma for 1-2 distances of 0.004 and sigma for 1-3 distances of 0.004
 C14, C15, C16, C17, C18
 with sigma for 1-2 distances of 0.004 and sigma for 1-3 distances of 0.004
7. Others
 Fixed Sof: H1AA(0.589) H1AB(0.589) H1BC(0.291) H1BD(0.291) N2A(0.589)
 H2AA(0.2945) H2AB(0.2945) C8A(0.589) H8AA(0.589) H8AB(0.589) C9A(0.589)
 H9A(0.589) C10A(0.589) H10A(0.589) H10B(0.589) C11A(0.589) H11A(0.589)
 H11B(0.589) C12A(0.589) H12B(0.589) H12A(0.589) C13A(0.589) H13A(0.589)
 H13B(0.589) N2B(0.291) H2BA(0.1455) H2BB(0.1455) C8B(0.291) H8BA(0.291)
 H8BB(0.291) C9B(0.291) H9B(0.291) C10B(0.291) H10C(0.291) H10D(0.291)
 C11B(0.291) H11C(0.291) H11D(0.291) C12B(0.291) H12C(0.291) H12D(0.291)
 C13B(0.291) H13D(0.291) H13C(0.291) C14(0.3935) H14(0.3935) C15(0.787)
 H15(0.787) C16(0.787) H16(0.787) C17(0.3935) C18(0.3935) H18A(0.3935)
 H18B(0.3935) H18C(0.3935) H18D(0.3935) H18E(0.3935) H18F(0.3935)
 Fixed U11: Zn1(0.015797) O1(0.025837) O2(0.019573) O3(0.030037) N1(0.02917)
 C1(0.016027) C2(0.022853) C3(0.02388) C4(0.026343) C5(0.026907) C6(0.02656)
 C7(0.02142)
 Fixed U12: Zn1(0.001057) O1(0.000514) O2(0.002794) O3(0.00295) N1(-0.014613)
 C1(-0.000947) C2(-0.001882) C3(0.000277) C4(-0.000167) C5(0.000762) C6(-
 0.000231) C7(-0.001051)
 Fixed U13: Zn1(0.000046) O1(-0.002587) O2(-0.000058) O3(0.000069)
 N1(0.004215) C1(0.001432) C2(0.002229) C3(-0.000069) C4(0.000797) C5(0.002823)
 C6(-0.000502) C7(0.000762)
 Fixed U22: Zn1(0.01467) O1(0.01163) O2(0.01364) O3(0.01495) N1(0.04711)
 C1(0.0168) C2(0.01752) C3(0.01396) C4(0.01879) C5(0.01796) C6(0.02188)
 C7(0.01354)
 Fixed U23: Zn1(-0.00058) O1(0.00054) O2(0.00024) O3(-0.00194) N1(0.00678)
 C1(0.00262) C2(-0.00076) C3(0.00056) C4(0.00104) C5(-0.00209) C6(-0.00253) C7(-
 0.00086)
 Fixed U33: Zn1(0.008) O1(0.0103) O2(0.0085) O3(0.0104) N1(0.02679)
 C1(0.00987) C2(0.00574) C3(0.01115) C4(0.00985) C5(0.01198) C6(0.01047)
 C7(0.00554)
8.a Ternary CH refined with riding coordinates:
 C9A(H9A), C9B(H9B)
8.b Secondary CH2 refined with riding coordinates:
 N1(H1AA,H1AB), N1(H1BC,H1BD), N2A(H2AA,H2AB), C8A(H8AA,H8AB), C10A(H10A,H10B),
  C11A(H11A,H11B), C12A(H12B,H12A), C13A(H13A,H13B), N2B(H2BA,H2BB), C8B(H8BA,
 H8BB), C10B(H10C,H10D), C11B(H11C,H11D), C12B(H12C,H12D), C13B(H13D,H13C)
8.c Aromatic/amide H refined with riding coordinates:
 C3(H3), C5(H5), C6(H6), C14(H14), C15(H15), C16(H16)
8.d Disordered Me refined with riding coordinates:
 C18(H18A,H18B,H18C,H18D,H18E,H18F)
;
_olex2_submission_special_instructions 'No special instructions were received'

loop_
_space_group_symop_operation_xyz
'x, y, z'
'-y, x-y, z+1/3'
'-x+y, -x, z+2/3'
'y, x, -z'
'x-y, -y, -z+2/3'
'-x, -x+y, -z+1/3'

loop_
_atom_site_label
_atom_site_type_symbol
_atom_site_fract_x
_atom_site_fract_y
_atom_site_fract_z
_atom_site_U_iso_or_equiv
_atom_site_adp_type
_atom_site_occupancy
_atom_site_site_symmetry_order
_atom_site_calc_flag
_atom_site_refinement_flags_posn
_atom_site_refinement_flags_adp
_atom_site_refinement_flags_occupancy
_atom_site_disorder_assembly
_atom_site_disorder_group
Zn1 Zn 0.60883(2) 0.27493(2) 0.85284(5) 0.013 Uani 1 1 d . . . . .
O1 O 0.66091(14) 0.24073(14) 0.0371(3) 0.016 Uani 1 1 d . . . . .
O2 O 0.64097(13) 0.28637(14) 0.3944(3) 0.014 Uani 1 1 d . . . . .
O3 O 0.59204(15) 0.20531(14) 0.6307(4) 0.018 Uani 1 1 d . . . . .
N1 N 0.5033(2) 0.2023(2) 0.9554(6) 0.034 Uani 1 1 d D U . . .
H1AA H 0.472430 0.207156 0.874065 0.041 Uiso 0.589 1 calc R . . A 1
H1AB H 0.496020 0.157236 0.935704 0.041 Uiso 0.589 1 calc R . . A 1
H1BC H 0.496222 0.158514 0.918602 0.041 Uiso 0.291 1 calc R . . B 2
H1BD H 0.508699 0.203747 1.087414 0.041 Uiso 0.291 1 calc R . . B 2
C1 C 0.62847(19) 0.1767(2) 0.1242(5) 0.014 Uani 1 1 d . . . . .
C2 C 0.6078(2) 0.1653(2) 0.3242(5) 0.015 Uani 1 1 d . . . . .
C3 C 0.5760(2) 0.09565(19) 0.3991(5) 0.016 Uani 1 1 d . . . . .
H3 H 0.561856 0.088510 0.532408 0.020 Uiso 1 1 calc R . . . .
C4 C 0.5640(2) 0.0368(2) 0.2909(5) 0.018 Uani 1 1 d . . . . .
C5 C 0.5844(2) 0.0482(2) 0.0928(5) 0.019 Uani 1 1 d . . . . .
H5 H 0.576732 0.008748 0.013242 0.023 Uiso 1 1 calc R . . . .
C6 C 0.6154(2) 0.1164(2) 0.0137(5) 0.020 Uani 1 1 d . . . . .
H6 H 0.628295 0.122619 -0.120500 0.024 Uiso 1 1 calc R . . . .
C7 C 0.61447(19) 0.22297(19) 0.4590(5) 0.014 Uani 1 1 d . . . . .
N2A N 0.3906(5) 0.2343(7) 1.0452(19) 0.072(3) Uani 0.589 1 d D U . C 1
H2AA H 0.401003 0.228003 0.920425 0.086 Uiso 0.2945 1 calc R . . C 1
H2AB H 0.421458 0.280765 1.079350 0.086 Uiso 0.2945 1 calc R . . C 1
C8A C 0.4793(4) 0.2034(4) 1.1524(9) 0.0261(15) Uani 0.589 1 d D U . C 1
H8AA H 0.511777 0.251281 1.209911 0.031 Uiso 0.589 1 calc R . . C 1
H8AB H 0.484059 0.167363 1.230975 0.031 Uiso 0.589 1 calc R . . C 1
C9A C 0.4018(5) 0.1882(6) 1.1704(16) 0.045(3) Uani 0.589 1 d D U . C 1
H9A H 0.368658 0.137449 1.128907 0.054 Uiso 0.589 1 calc R . . C 1
C10A C 0.3171(7) 0.2210(10) 1.053(3) 0.109(6) Uani 0.589 1 d D U . C 1
H10A H 0.283682 0.171758 1.005682 0.131 Uiso 0.589 1 calc R . . C 1
H10B H 0.312594 0.255303 0.965557 0.131 Uiso 0.589 1 calc R . . C 1
C11A C 0.2964(10) 0.2291(11) 1.255(3) 0.149(9) Uani 0.589 1 d D U . C 1
H11A H 0.324612 0.280353 1.293338 0.179 Uiso 0.589 1 calc R . . C 1
H11B H 0.244922 0.215116 1.255982 0.179 Uiso 0.589 1 calc R . . C 1
C12A C 0.3084(9) 0.1851(10) 1.400(3) 0.114(6) Uani 0.589 1 d D U . C 1
H12B H 0.272915 0.133620 1.380031 0.136 Uiso 0.589 1 calc R . . C 1
H12A H 0.301569 0.198573 1.533584 0.136 Uiso 0.589 1 calc R . . C 1
C13A C 0.3831(7) 0.1969(8) 1.3805(19) 0.082(4) Uani 0.589 1 d D U . C 1
H13A H 0.387927 0.162121 1.464975 0.098 Uiso 0.589 1 calc R . . C 1
H13B H 0.417958 0.245899 1.426796 0.098 Uiso 0.589 1 calc R . . C 1
N2B N 0.3662(14) 0.2347(13) 1.126(3) 0.068(6) Uani 0.291 1 d D U . C 2
H2BA H 0.326139 0.194746 1.082249 0.082 Uiso 0.1455 1 calc R . . C 2
H2BB H 0.377276 0.271035 1.039764 0.082 Uiso 0.1455 1 calc R . . C 2
C8B C 0.4387(6) 0.1957(8) 0.9323(18) 0.021(2) Uani 0.291 1 d D U . C 2
H8BA H 0.401704 0.145326 0.903597 0.026 Uiso 0.291 1 calc R . . C 2
H8BB H 0.439018 0.227213 0.826206 0.026 Uiso 0.291 1 calc R . . C 2
C9B C 0.4253(10) 0.2207(10) 1.139(2) 0.035(4) Uani 0.291 1 d D U . C 2
H9B H 0.469347 0.267459 1.170751 0.041 Uiso 0.291 1 calc R . . C 2
C10B C 0.3523(13) 0.2547(14) 1.319(3) 0.062(5) Uani 0.291 1 d D U . C 2
H10C H 0.391406 0.304278 1.347163 0.074 Uiso 0.291 1 calc R . . C 2
H10D H 0.307121 0.256365 1.310348 0.074 Uiso 0.291 1 calc R . . C 2
C11B C 0.3461(17) 0.2100(17) 1.487(4) 0.076(8) Uani 0.291 1 d D U . C 2
H11C H 0.299786 0.164150 1.482565 0.091 Uiso 0.291 1 calc R . . C 2
H11D H 0.347782 0.235181 1.610016 0.091 Uiso 0.291 1 calc R . . C 2
C12B C 0.4068(14) 0.1954(15) 1.482(3) 0.057(6) Uani 0.291 1 d D U . C 2
H12C H 0.451596 0.240310 1.515613 0.069 Uiso 0.291 1 calc R . . C 2
H12D H 0.398780 0.159529 1.584205 0.069 Uiso 0.291 1 calc R . . C 2
C13B C 0.4180(11) 0.1686(10) 1.293(2) 0.044(4) Uani 0.291 1 d D U . C 2
H13D H 0.376558 0.120443 1.264145 0.053 Uiso 0.291 1 calc R . . C 2
H13C H 0.462005 0.164712 1.298762 0.053 Uiso 0.291 1 calc R . . C 2
C14 C 0.4103(6) 0.000000 0.833333 0.108(5) Uani 0.787 2 d DS TU P . .
H14 H 0.454552 0.000000 0.833333 0.130 Uiso 0.787 2 calc RS T P . .
C15 C 0.3858(6) 0.0130(6) 0.6616(15) 0.125(4) Uani 0.787 1 d D U . . .
H15 H 0.412359 0.021524 0.544012 0.150 Uiso 0.787 1 calc R . . . .
C16 C 0.3218(7) 0.0133(7) 0.664(2) 0.149(5) Uani 0.787 1 d D U . . .
H16 H 0.303758 0.022683 0.547358 0.179 Uiso 0.787 1 calc R . . . .
C17 C 0.2847(6) 0.000000 0.833333 0.136(6) Uani 0.787 2 d DS TU P . .
C18 C 0.2178(9) 0.000000 0.833333 0.227(10) Uani 0.787 2 d DS TU P . .
H18A H 0.197467 -0.010321 0.965314 0.272 Uiso 0.3935 1 calc R . . . .
H18B H 0.226257 0.047258 0.791611 0.272 Uiso 0.3935 1 calc R . . . .
H18C H 0.184159 -0.036938 0.743075 0.272 Uiso 0.3935 1 calc R . . . .
H18D H 0.207788 0.010321 0.701352 0.272 Uiso 0.3935 1 calc R . . . .
H18E H 0.178998 -0.047258 0.875056 0.272 Uiso 0.3935 1 calc R . . . .
H18F H 0.221096 0.036938 0.923592 0.272 Uiso 0.3935 1 calc R . . . .

loop_
_atom_site_aniso_label
_atom_site_aniso_U_11
_atom_site_aniso_U_22
_atom_site_aniso_U_33
_atom_site_aniso_U_23
_atom_site_aniso_U_13
_atom_site_aniso_U_12
Zn1 0.016 0.015 0.008 0.000 0.000 0.008
O1 0.023 0.012 0.010 0.001 0.000 0.006
O2 0.021 0.014 0.009 0.000 0.000 0.009
O3 0.029 0.015 0.010 0.000 0.000 0.010
N1 0.021 0.047 0.027 0.007 0.007 0.011
C1 0.015 0.017 0.010 0.003 0.003 0.008
C2 0.020 0.018 0.006 0.000 0.002 0.007
C3 0.022 0.014 0.011 0.001 0.000 0.007
C4 0.024 0.019 0.010 0.001 0.001 0.009
C5 0.025 0.018 0.012 0.000 0.001 0.010
C6 0.025 0.022 0.010 0.000 0.000 0.011
C7 0.019 0.014 0.006 0.000 0.000 0.006
N2A 0.040(5) 0.092(8) 0.099(8) 0.041(7) 0.032(5) 0.045(6)
C8A 0.021(3) 0.034(4) 0.018(3) 0.003(3) 0.005(2) 0.010(3)
C9A 0.032(5) 0.044(6) 0.061(6) 0.013(5) 0.028(5) 0.020(4)
C10A 0.034(6) 0.113(13) 0.188(15) 0.049(12) 0.021(9) 0.043(8)
C11A 0.095(13) 0.115(15) 0.26(2) 0.059(15) 0.125(15) 0.071(12)
C12A 0.094(12) 0.081(11) 0.160(15) 0.002(11) 0.088(12) 0.039(10)
C13A 0.062(8) 0.070(9) 0.068(7) -0.020(7) 0.038(7) -0.001(7)
N2B 0.083(16) 0.064(14) 0.073(11) 0.018(11) 0.028(12) 0.048(13)
C8B 0.010(4) 0.024(7) 0.026(5) -0.002(5) -0.006(4) 0.005(5)
C9B 0.026(8) 0.030(9) 0.028(7) 0.004(6) 0.004(6) 0.000(7)
C10B 0.040(11) 0.072(15) 0.084(13) -0.003(10) 0.014(11) 0.036(11)
C11B 0.09(2) 0.09(2) 0.060(13) -0.018(12) 0.002(13) 0.053(18)
C12B 0.068(15) 0.056(13) 0.042(9) 0.007(10) 0.021(11) 0.026(12)
C13B 0.048(10) 0.050(11) 0.026(7) 0.006(7) 0.000(7) 0.019(9)
C14 0.051(5) 0.061(8) 0.216(16) -0.023(10) -0.012(5) 0.030(4)
C15 0.068(6) 0.058(6) 0.237(14) -0.010(8) -0.030(7) 0.022(5)
C16 0.089(7) 0.057(6) 0.279(15) 0.010(8) -0.036(7) 0.019(6)
C17 0.046(5) 0.048(8) 0.315(18) -0.012(10) -0.006(5) 0.024(4)
C18 0.108(9) 0.140(18) 0.44(3) -0.02(2) -0.011(10) 0.070(9)

loop_
_atom_type_symbol
_atom_type_description
_atom_type_scat_dispersion_real
_atom_type_scat_dispersion_imag
_atom_type_scat_source
C C 0.0040 0.0020 'ANOMDisVal Program in PLATON Spek, A. L. J. Appl. Crystallogr. 2003, 36, 7-13'
H H 0.0000 0.0000 'ANOMDisVal Program in PLATON Spek, A. L. J. Appl. Crystallogr. 2003, 36, 7-13'
N N 0.0080 0.0040 'ANOMDisVal Program in PLATON Spek, A. L. J. Appl. Crystallogr. 2003, 36, 7-13'
O O 0.0130 0.0070 'ANOMDisVal Program in PLATON Spek, A. L. J. Appl. Crystallogr. 2003, 36, 7-13'
Zn Zn 0.2280 1.6720 'ANOMDisVal Program in PLATON Spek, A. L. J. Appl. Crystallogr. 2003, 36, 7-13'

loop_
_geom_angle_atom_site_label_1
_geom_angle_atom_site_label_2
_geom_angle_atom_site_label_3
_geom_angle
_geom_angle_site_symmetry_1
_geom_angle_site_symmetry_3
Zn1 Zn1 Zn1 106.916(14) 3_664 2_655
O1 Zn1 Zn1 122.60(7) 3_665 2_655
O1 Zn1 Zn1 39.92(7) 3_665 3_664
O1 Zn1 Zn1 131.64(7) 1_556 3_664
O1 Zn1 Zn1 39.82(7) 1_556 2_655
O1 Zn1 O1 162.27(10) 3_665 1_556
O1 Zn1 O2 82.52(9) 3_665 3_665
O1 Zn1 O2 81.66(9) 1_556 3_665
O1 Zn1 O2 79.64(9) 3_665 2_655
O1 Zn1 O2 89.39(9) 1_556 2_655
O1 Zn1 N1 96.10(13) 1_556 .
O1 Zn1 N1 94.98(14) 3_665 .
O2 Zn1 Zn1 70.94(6) 2_655 2_655
O2 Zn1 Zn1 42.31(6) 2_655 3_664
O2 Zn1 Zn1 44.52(7) 3_665 2_655
O2 Zn1 Zn1 88.91(6) 3_665 3_664
O2 Zn1 O2 78.53(3) 3_665 2_655
O2 Zn1 N1 101.97(14) 3_665 .
O3 Zn1 Zn1 130.70(8) . 2_655
O3 Zn1 Zn1 84.01(7) . 3_664
O3 Zn1 O1 97.18(10) . 1_556
O3 Zn1 O1 96.89(10) . 3_665
O3 Zn1 O2 90.95(10) . 2_655
O3 Zn1 O2 169.41(11) . 3_665
O3 Zn1 N1 88.62(14) . .
N1 Zn1 Zn1 132.22(11) . 3_664
N1 Zn1 Zn1 113.31(11) . 2_655
N1 Zn1 O2 174.51(13) . 2_655
Zn1 O1 Zn1 100.26(11) 2_654 1_554
C1 O1 Zn1 122.3(2) . 2_654
C1 O1 Zn1 123.2(2) . 1_554
Zn1 O2 Zn1 93.16(9) 2_654 3_664
C7 O2 Zn1 135.3(2) . 3_664
C7 O2 Zn1 124.8(2) . 2_654
C7 O3 Zn1 125.3(2) . .
Zn1 N1 H1AA 106.4 . .
Zn1 N1 H1AB 106.4 . .
Zn1 N1 H1BC 103.4 . .
Zn1 N1 H1BD 103.4 . .
H1AA N1 H1AB 106.5 . .
H1BC N1 H1BD 105.2 . .
C8A N1 Zn1 123.5(4) . .
C8A N1 H1AA 106.4 . .
C8A N1 H1AB 106.4 . .
C8B N1 Zn1 135.2(7) . .
C8B N1 H1BC 103.4 . .
C8B N1 H1BD 103.4 . .
O1 C1 C2 124.5(3) . .
O1 C1 C6 118.1(3) . .
C6 C1 C2 117.4(3) . .
C1 C2 C7 124.1(3) . .
C3 C2 C1 118.8(3) . .
C3 C2 C7 117.0(3) . .
C2 C3 H3 118.2 . .
C4 C3 C2 123.7(3) . .
C4 C3 H3 118.2 . .
C3 C4 C4 121.5(4) . 5
C3 C4 C5 117.4(3) . .
C5 C4 C4 121.1(4) . 5
C4 C5 H5 119.8 . .
C6 C5 C4 120.4(3) . .
C6 C5 H5 119.8 . .
C1 C6 H6 118.8 . .
C5 C6 C1 122.4(3) . .
C5 C6 H6 118.8 . .
O2 C7 C2 118.7(3) . .
O3 C7 O2 123.5(3) . .
O3 C7 C2 117.8(3) . .
H2AA N2A H2AB 107.8 . .
C9A N2A H2AA 109.1 . .
C9A N2A H2AB 109.1 . .
C9A N2A C10A 112.7(11) . .
C10A N2A H2AA 109.1 . .
C10A N2A H2AB 109.1 . .
N1 C8A H8AA 108.4 . .
N1 C8A H8AB 108.4 . .
N1 C8A C9A 115.4(6) . .
H8AA C8A H8AB 107.5 . .
C9A C8A H8AA 108.4 . .
C9A C8A H8AB 108.4 . .
N2A C9A C8A 110.3(8) . .
N2A C9A H9A 108.3 . .
N2A C9A C13A 109.8(11) . .
C8A C9A H9A 108.3 . .
C13A C9A C8A 111.9(9) . .
C13A C9A H9A 108.3 . .
N2A C10A H10A 109.3 . .
N2A C10A H10B 109.3 . .
N2A C10A C11A 111.6(13) . .
H10A C10A H10B 108.0 . .
C11A C10A H10A 109.3 . .
C11A C10A H10B 109.3 . .
C10A C11A H11A 108.9 . .
C10A C11A H11B 108.9 . .
H11A C11A H11B 107.8 . .
C12A C11A C10A 113.2(14) . .
C12A C11A H11A 108.9 . .
C12A C11A H11B 108.9 . .
C11A C12A H12B 109.6 . .
C11A C12A H12A 109.6 . .
C11A C12A C13A 110.1(14) . .
H12B C12A H12A 108.2 . .
C13A C12A H12B 109.6 . .
C13A C12A H12A 109.6 . .
C9A C13A H13A 109.0 . .
C9A C13A H13B 109.0 . .
C12A C13A C9A 112.8(12) . .
C12A C13A H13A 109.0 . .
C12A C13A H13B 109.0 . .
H13A C13A H13B 107.8 . .
H2BA N2B H2BB 108.2 . .
C9B N2B H2BA 109.8 . .
C9B N2B H2BB 109.8 . .
C9B N2B C10B 109.5(19) . .
C10B N2B H2BA 109.8 . .
C10B N2B H2BB 109.8 . .
N1 C8B H8BA 111.3 . .
N1 C8B H8BB 111.3 . .
N1 C8B C9B 102.3(10) . .
H8BA C8B H8BB 109.2 . .
C9B C8B H8BA 111.3 . .
C9B C8B H8BB 111.3 . .
N2B C9B C8B 109.9(14) . .
N2B C9B H9B 107.0 . .
N2B C9B C13B 115.3(17) . .
C8B C9B H9B 107.0 . .
C13B C9B C8B 110.3(14) . .
C13B C9B H9B 107.0 . .
N2B C10B H10C 107.6 . .
N2B C10B H10D 107.6 . .
H10C C10B H10D 107.0 . .
C11B C10B N2B 119(2) . .
C11B C10B H10C 107.6 . .
C11B C10B H10D 107.6 . .
C10B C11B H11C 110.0 . .
C10B C11B H11D 110.0 . .
C10B C11B C12B 109(2) . .
H11C C11B H11D 108.4 . .
C12B C11B H11C 110.0 . .
C12B C11B H11D 110.0 . .
C11B C12B H12C 108.4 . .
C11B C12B H12D 108.4 . .
H12C C12B H12D 107.4 . .
C13B C12B C11B 116(2) . .
C13B C12B H12C 108.4 . .
C13B C12B H12D 108.4 . .
C9B C13B H13D 110.2 . .
C9B C13B H13C 110.2 . .
C12B C13B C9B 107.7(17) . .
C12B C13B H13D 110.2 . .
C12B C13B H13C 110.2 . .
H13D C13B H13C 108.5 . .
C15 C14 H14 119.0 . .
C15 C14 H14 119.0 5_556 .
C15 C14 C15 122.0(10) . 5_556
C14 C15 H15 120.8 . .
C14 C15 C16 118.5(9) . .
C16 C15 H15 120.8 . .
C15 C16 H16 120.3 . .
C17 C16 C15 119.3(10) . .
C17 C16 H16 120.3 . .
C16 C17 C16 122.4(10) . 5_556
C16 C17 C18 118.8(5) . .
C16 C17 C18 118.8(5) 5_556 .
C17 C18 H18A 109.5 . .
C17 C18 H18B 109.5 . .
C17 C18 H18C 109.5 . .
C17 C18 H18D 109.5 . .
C17 C18 H18E 109.5 . .
C17 C18 H18F 109.5 . .
H18A C18 H18B 109.5 . .
H18A C18 H18C 109.5 . .
H18A C18 H18D 141.1 . .
H18A C18 H18E 56.3 . .
H18A C18 H18F 56.3 . .
H18B C18 H18C 109.5 . .
H18B C18 H18D 56.3 . .
H18B C18 H18E 141.1 . .
H18B C18 H18F 56.3 . .
H18C C18 H18D 56.3 . .
H18C C18 H18E 56.3 . .
H18C C18 H18F 141.1 . .
H18D C18 H18E 109.5 . .
H18D C18 H18F 109.5 . .
H18E C18 H18F 109.5 . .

loop_
_geom_bond_atom_site_label_1
_geom_bond_atom_site_label_2
_geom_bond_distance
_geom_bond_site_symmetry_2
Zn1 Zn1 3.1434(5) 3_664
Zn1 Zn1 3.1434(5) 2_655
Zn1 O1 2.046(3) 3_665
Zn1 O1 2.050(3) 1_556
Zn1 O2 2.208(3) 2_655
Zn1 O2 2.119(2) 3_665
Zn1 O3 2.035(3) .
Zn1 N1 2.128(4) .
O1 C1 1.331(4) .
O2 C7 1.264(4) .
O3 C7 1.255(4) .
N1 H1AA 0.9100 .
N1 H1AB 0.9100 .
N1 H1BC 0.9100 .
N1 H1BD 0.9100 .
N1 C8A 1.448(7) .
N1 C8B 1.331(12) .
C1 C2 1.422(5) .
C1 C6 1.403(5) .
C2 C3 1.395(5) .
C2 C7 1.492(5) .
C3 H3 0.9500 .
C3 C4 1.374(5) .
C4 C4 1.485(7) 5
C4 C5 1.408(5) .
C5 H5 0.9500 .
C5 C6 1.380(5) .
C6 H6 0.9500 .
N2A H2AA 0.9100 .
N2A H2AB 0.9100 .
N2A C9A 1.416(12) .
N2A C10A 1.460(13) .
C8A H8AA 0.9900 .
C8A H8AB 0.9900 .
C8A C9A 1.532(11) .
C9A H9A 1.0000 .
C9A C13A 1.529(12) .
C10A H10A 0.9900 .
C10A H10B 0.9900 .
C10A C11A 1.487(17) .
C11A H11A 0.9900 .
C11A H11B 0.9900 .
C11A C12A 1.481(17) .
C12A H12B 0.9900 .
C12A H12A 0.9900 .
C12A C13A 1.500(16) .
C13A H13A 0.9900 .
C13A H13B 0.9900 .
N2B H2BA 0.9100 .
N2B H2BB 0.9100 .
N2B C9B 1.45(2) .
N2B C10B 1.47(2) .
C8B H8BA 0.9900 .
C8B H8BB 0.9900 .
C8B C9B 1.591(18) .
C9B H9B 1.0000 .
C9B C13B 1.488(17) .
C10B H10C 0.9900 .
C10B H10D 0.9900 .
C10B C11B 1.464(19) .
C11B H11C 0.9900 .
C11B H11D 0.9900 .
C11B C12B 1.49(2) .
C12B H12C 0.9900 .
C12B H12D 0.9900 .
C12B C13B 1.482(18) .
C13B H13D 0.9900 .
C13B H13C 0.9900 .
C14 H14 0.9500 .
C14 C15 1.373(11) .
C14 C15 1.373(11) 5_556
C15 H15 0.9500 .
C15 C16 1.378(14) .
C16 H16 0.9500 .
C16 C17 1.355(14) .
C17 C18 1.436(19) .
C18 H18A 0.9800 .
C18 H18B 0.9800 .
C18 H18C 0.9800 .
C18 H18D 0.9800 .
C18 H18E 0.9800 .
C18 H18F 0.9800 .

loop_
_geom_hbond_atom_site_label_D
_geom_hbond_atom_site_label_H
_geom_hbond_atom_site_label_A
_geom_hbond_distance_DH
_geom_hbond_distance_HA
_geom_hbond_distance_DA
_geom_hbond_angle_DHA
N1 H1AA N2A 0.91 2.41 2.890(10) 112.9

loop_
_geom_torsion_atom_site_label_1
_geom_torsion_atom_site_label_2
_geom_torsion_atom_site_label_3
_geom_torsion_atom_site_label_4
_geom_torsion
_geom_torsion_site_symmetry_1
_geom_torsion_site_symmetry_4
Zn1 O1 C1 C2 28.0(5) 2_654 .
Zn1 O1 C1 C2 -103.8(4) 1_554 .
Zn1 O1 C1 C6 -150.2(3) 2_654 .
Zn1 O1 C1 C6 78.0(4) 1_554 .
Zn1 O2 C7 O3 145.8(3) 2_654 .
Zn1 O2 C7 O3 3.0(6) 3_664 .
Zn1 O2 C7 C2 -35.6(4) 2_654 .
Zn1 O2 C7 C2 -178.4(2) 3_664 .
Zn1 O3 C7 O2 -11.5(5) . .
Zn1 O3 C7 C2 169.9(2) . .
Zn1 N1 C8A C9A 141.7(6) . .
Zn1 N1 C8B C9B -107.1(11) . .
O1 C1 C2 C3 -178.1(3) . .
O1 C1 C2 C7 5.0(6) . .
O1 C1 C6 C5 177.7(4) . .
N1 C8A C9A N2A -52.6(12) . .
N1 C8A C9A C13A -175.1(9) . .
N1 C8B C9B N2B 165.3(16) . .
N1 C8B C9B C13B -66.5(16) . .
C1 C2 C3 C4 0.7(6) . .
C1 C2 C7 O2 -0.9(5) . .
C1 C2 C7 O3 177.7(3) . .
C2 C1 C6 C5 -0.6(6) . .
C2 C3 C4 C4 -177.5(3) . 5
C2 C3 C4 C5 -0.8(6) . .
C3 C2 C7 O2 -177.8(3) . .
C3 C2 C7 O3 0.8(5) . .
C3 C4 C5 C6 0.3(6) . .
C4 C4 C5 C6 176.9(3) 5 .
C4 C5 C6 C1 0.5(7) . .
C6 C1 C2 C3 0.1(5) . .
C6 C1 C2 C7 -176.8(4) . .
C7 C2 C3 C4 177.8(4) . .
N2A C9A C13A C12A 54.9(17) . .
N2A C10A C11A C12A -53(2) . .
C8A C9A C13A C12A 177.7(12) . .
C9A N2A C10A C11A 57.7(19) . .
C10A N2A C9A C8A 178.7(12) . .
C10A N2A C9A C13A -57.6(16) . .
C10A C11A C12A C13A 50(2) . .
C11A C12A C13A C9A -51(2) . .
N2B C9B C13B C12B -56(2) . .
N2B C10B C11B C12B 47(3) . .
C8B C9B C13B C12B 179.1(16) . .
C9B N2B C10B C11B -49(3) . .
C10B N2B C9B C8B 177.6(17) . .
C10B N2B C9B C13B 52(3) . .
C10B C11B C12B C13B -50(3) . .
C11B C12B C13B C9B 55(3) . .
C14 C15 C16 C17 -0.8(17) . .
C15 C14 C15 C16 0.4(9) 5_556 .
C15 C16 C17 C16 0.4(9) . 5_556
C15 C16 C17 C18 -179.6(9) . .

loop_
_twin_individual_id
_twin_individual_mass_fraction_refined
1 0.51(2)
2 0.49(2)
